data_7705175
loop_
_publ_author_name
'Li, Yinghua'
'Fan, Weibin'
'Zhang, Zilong'
'Xie, Xingkun'
'Xiang, Shiqun'
'Huang, Deguang'

_publ_section_title
;
 Copper(II)-hydroxide facilitated C-C bond formation: the carboxamido
 pyridine system <i>versus</i> the methylimino pyridine system.
;
_journal_issue 35
_journal_name_full 'Dalton transactions (Cambridge, England : 2003)'
_journal_page_first 12189
_journal_page_last 12196
_journal_paper_doi 10.1039/d0dt02288h
_journal_volume 49
_journal_year 2020
_chemical_formula_moiety 'C27 H26 Cu N3 O3, C4 H12 N'
_chemical_formula_sum 'C31 H38 Cu N4 O3'
_chemical_formula_weight 578.19
_chemical_name_common '[Cu(NNN-pincer)-OH] (Me4N)'
_space_group_crystal_system orthorhombic
_space_group_IT_number 19
_space_group_name_Hall 'P 2ac 2ab'
_space_group_name_H-M_alt 'P 21 21 21'
_atom_sites_solution_hydrogens geom
_audit_creation_method SHELXL-2018/3
_audit_update_record
;
2020-07-20 deposited with the CCDC.	2020-08-17 downloaded from the CCDC.
;
_cell_angle_alpha 90
_cell_angle_beta 90
_cell_angle_gamma 90
_cell_formula_units_Z 4
_cell_length_a 18.1135(10)
_cell_length_b 12.8871(6)
_cell_length_c 12.7862(5)
_cell_measurement_reflns_used 3933
_cell_measurement_temperature 100(2)
_cell_measurement_theta_max 72.0310
_cell_measurement_theta_min 4.1520
_cell_volume 2984.7(2)
_computing_cell_refinement 'CrysAlisPro 1.171.38.41 (Rigaku OD, 2015)'
_computing_data_collection 'CrysAlisPro 1.171.38.41 (Rigaku OD, 2015)'
_computing_data_reduction 'CrysAlisPro 1.171.38.41 (Rigaku OD, 2015)'
_computing_molecular_graphics 'Bruker SHELXTL'
_computing_publication_material 'Bruker SHELXTL'
_computing_structure_refinement 'SHELXL-2018/3 (Sheldrick, 2018)'
_computing_structure_solution 'SHELXS-97 (Sheldrick, 1990)'
_diffrn_ambient_temperature 100(2)
_diffrn_detector_area_resol_mean 10.5594
_diffrn_measured_fraction_theta_full 0.984
_diffrn_measured_fraction_theta_max 0.984
_diffrn_measurement_device_type 'SuperNova, Dual, Cu at zero, Atlas'
_diffrn_measurement_method '\w scans'
_diffrn_radiation_type CuK\a
_diffrn_radiation_wavelength 1.54184
_diffrn_reflns_av_R_equivalents 0.0545
_diffrn_reflns_av_unetI/netI 0.0551
_diffrn_reflns_Laue_measured_fraction_full 0.984
_diffrn_reflns_Laue_measured_fraction_max 0.984
_diffrn_reflns_limit_h_max 12
_diffrn_reflns_limit_h_min -21
_diffrn_reflns_limit_k_max 11
_diffrn_reflns_limit_k_min -15
_diffrn_reflns_limit_l_max 15
_diffrn_reflns_limit_l_min -15
_diffrn_reflns_number 7395
_diffrn_reflns_point_group_measured_fraction_full 0.827
_diffrn_reflns_point_group_measured_fraction_max 0.824
_diffrn_reflns_theta_full 67.684
_diffrn_reflns_theta_max 68.996
_diffrn_reflns_theta_min 4.210
_diffrn_source 'SuperNova (Cu) X-ray Source'
_exptl_absorpt_coefficient_mu 1.325
_exptl_absorpt_correction_T_max 1.00000
_exptl_absorpt_correction_T_min 0.33712
_exptl_absorpt_correction_type multi-scan
_exptl_absorpt_process_details
; 
CrysAlisPro 1.171.38.41 (Rigaku Oxford Diffraction, 2015) 
Empirical absorption correction using spherical harmonics, 
 implemented in SCALE3 ABSPACK scaling algorithm.
;
_exptl_crystal_colour purple-blue
_exptl_crystal_density_diffrn 1.287
_exptl_crystal_density_method 'not measured'
_exptl_crystal_description cloumn
_exptl_crystal_F_000 1220
_exptl_crystal_size_max 0.550
_exptl_crystal_size_mid 0.140
_exptl_crystal_size_min 0.100
_refine_diff_density_max 1.122
_refine_diff_density_min -0.876
_refine_diff_density_rms 0.138
_refine_ls_abs_structure_details
; 
 Refined as an inversion twin. 
;
_refine_ls_abs_structure_Flack 0.42(14)
_refine_ls_extinction_method none
_refine_ls_goodness_of_fit_ref 1.036
_refine_ls_hydrogen_treatment constr
_refine_ls_matrix_type full
_refine_ls_number_parameters 600
_refine_ls_number_reflns 4557
_refine_ls_number_restraints 1402
_refine_ls_restrained_S_all 0.959
_refine_ls_R_factor_all 0.1423
_refine_ls_R_factor_gt 0.1262
_refine_ls_shift/su_max 0.005
_refine_ls_shift/su_mean 0.000
_refine_ls_structure_factor_coef Fsqd
_refine_ls_weighting_details 'w=1/[\s^2^(Fo^2^)+(0.2000P)^2^+10.2500P] where P=(Fo^2^+2Fc^2^)/3'
_refine_ls_weighting_scheme calc
_refine_ls_wR_factor_gt 0.3111
_refine_ls_wR_factor_ref 0.3276
_refine_special_details
;
The crystal data of this complex were collected for several times after 
recrystalizations with the consideration of different solvents, Et2O diffusion,
vaporation and decreasing the temperature and so on. Finally, a large crystal 
was chosen for data collection and the diffraction data gave the best result 
on the solution of crystal structure, which is presented in this report. 

The poor data could be attributed to the asymmetric parts of allyl chain 
(CH2-CH=CH2) and the methyl group in the 2,6-position of phenyl rings, which 
led to strong disordered models in this structure with cis and trans conformational 
isomer presenting occypancies of 0.73 and 0.27, respectively, in the final 
refinement. The bond lengths, bond angles and the temperature factors of disordered
atoms were restrained by using commands of DFIX and DELU & SIMU. All the hydrogen 
atoms were added geometrically.
;
_reflns_Friedel_coverage 0.488
_reflns_Friedel_fraction_full 0.624
_reflns_Friedel_fraction_max 0.618
_reflns_number_gt 3841
_reflns_number_total 4557
_reflns_threshold_expression 'I > 2\s(I)'
_cod_data_source_file d0dt02288h2.cif
_cod_data_source_block Complex5
_cod_depositor_comments 'Adding full bibliography for 7705173--7705180.cif.'
_cod_database_code 7705175
_shelx_shelxl_version_number 2018/3
_shelx_space_group_comment
; 
The symmetry employed for this shelxl refinement is uniquely defined 
by the following loop, which should always be used as a source of 
symmetry information in preference to the above space-group names. 
They are only intended as comments. 
;
_shelx_estimated_absorpt_t_min 0.529
_shelx_estimated_absorpt_t_max 0.879

loop_
_space_group_symop_operation_xyz
'x, y, z'
'-x+1/2, -y, z+1/2'
'x+1/2, -y+1/2, -z'
'-x, y+1/2, -z+1/2'

loop_
_atom_site_label
_atom_site_type_symbol
_atom_site_fract_x
_atom_site_fract_y
_atom_site_fract_z
_atom_site_U_iso_or_equiv
_atom_site_adp_type
_atom_site_occupancy
_atom_site_site_symmetry_order
_atom_site_calc_flag
_atom_site_refinement_flags_posn
_atom_site_refinement_flags_adp
_atom_site_refinement_flags_occupancy
_atom_site_disorder_assembly
_atom_site_disorder_group
Cu1 Cu 0.63194(16) 0.2740(2) 0.47910(19) 0.0455(7) Uani 0.744(6) 1 d D U P A 1
O1 O 0.5989(6) 0.0037(7) 0.6373(8) 0.040(2) Uani 0.744(6) 1 d D U P A 1
O2 O 0.5885(7) 0.5488(7) 0.6293(9) 0.052(3) Uani 0.744(6) 1 d D U P A 1
O3 O 0.6583(7) 0.2706(9) 0.3383(8) 0.060(3) Uani 0.744(6) 1 d D U P A 1
H3A H 0.661986 0.208634 0.318527 0.090 Uiso 0.744(6) 1 calc R U P A 1
N1 N 0.6371(7) 0.1253(8) 0.5100(8) 0.043(2) Uani 0.744(6) 1 d D U P A 1
N3 N 0.6273(9) 0.4300(8) 0.5045(9) 0.056(2) Uani 0.744(6) 1 d D U P A 1
C1 C 0.6056(8) 0.0921(9) 0.6005(10) 0.040(2) Uani 0.744(6) 1 d D U P A 1
N2 N 0.5950(4) 0.2746(6) 0.6156(5) 0.0339(18) Uani 0.744(6) 1 d G U P A 1
C2 C 0.5799(5) 0.1813(5) 0.6658(6) 0.028(2) Uani 0.744(6) 1 d DG U P A 1
C3 C 0.5446(5) 0.1813(6) 0.7623(6) 0.037(2) Uani 0.744(6) 1 d G U P A 1
H3B H 0.534276 0.117517 0.796587 0.044 Uiso 0.744(6) 1 calc R U P A 1
C4 C 0.5244(5) 0.2746(7) 0.8086(5) 0.036(2) Uani 0.744(6) 1 d G U P A 1
H4A H 0.500208 0.274643 0.874585 0.044 Uiso 0.744(6) 1 calc R U P A 1
C5 C 0.5394(5) 0.3679(6) 0.7585(6) 0.036(2) Uani 0.744(6) 1 d G U P A 1
H5A H 0.525615 0.431716 0.790121 0.043 Uiso 0.744(6) 1 calc R U P A 1
C6 C 0.5748(5) 0.3679(5) 0.6619(6) 0.037(2) Uani 0.744(6) 1 d DG U P A 1
C7 C 0.6000(9) 0.4570(9) 0.5972(11) 0.044(2) Uani 0.744(6) 1 d D U P A 1
C8 C 0.6411(8) 0.5022(8) 0.4253(9) 0.068(3) Uani 0.744(6) 1 d G U P A 1
C9 C 0.7147(7) 0.5099(9) 0.3958(10) 0.077(3) Uani 0.744(6) 1 d DG U P A 1
C10 C 0.7353(7) 0.5776(11) 0.3163(11) 0.079(3) Uani 0.744(6) 1 d G U P A 1
H10A H 0.785597 0.582850 0.296125 0.095 Uiso 0.744(6) 1 calc R U P A 1
C11 C 0.6822(9) 0.6378(9) 0.2665(9) 0.086(4) Uani 0.744(6) 1 d G U P A 1
H11A H 0.696193 0.684118 0.212259 0.103 Uiso 0.744(6) 1 calc R U P A 1
C12 C 0.6085(8) 0.6302(9) 0.2961(9) 0.082(4) Uani 0.744(6) 1 d G U P A 1
H12A H 0.572221 0.671289 0.262070 0.098 Uiso 0.744(6) 1 calc R U P A 1
C13 C 0.5880(7) 0.5624(10) 0.3755(10) 0.078(3) Uani 0.744(6) 1 d G U P A 1
C14 C 0.5115(15) 0.5630(17) 0.395(2) 0.087(4) Uani 0.744(6) 1 d . U P A 1
H14A H 0.500303 0.514028 0.451865 0.130 Uiso 0.744(6) 1 calc R U P A 1
H14B H 0.496177 0.632948 0.416297 0.130 Uiso 0.744(6) 1 calc R U P A 1
H14C H 0.484866 0.542522 0.332023 0.130 Uiso 0.744(6) 1 calc R U P A 1
C15 C 0.7640(11) 0.4416(17) 0.4464(18) 0.082(3) Uani 0.744(6) 1 d D U P A 1
H15A H 0.747984 0.369228 0.433467 0.098 Uiso 0.744(6) 1 calc R U P A 1
H15B H 0.761717 0.453999 0.522768 0.098 Uiso 0.744(6) 1 calc R U P A 1
C16 C 0.8416(11) 0.4539(18) 0.4105(19) 0.091(4) Uani 0.744(6) 1 d D U P A 1
H16A H 0.853397 0.447402 0.338431 0.110 Uiso 0.744(6) 1 calc R U P A 1
C17 C 0.8964(14) 0.475(2) 0.482(2) 0.112(5) Uani 0.744(6) 1 d D U P A 1
H17A H 0.884524 0.481345 0.554352 0.134 Uiso 0.744(6) 1 calc R U P A 1
H17B H 0.946040 0.482801 0.459671 0.134 Uiso 0.744(6) 1 calc R U P A 1
C18 C 0.6730(10) 0.0494(10) 0.4429(11) 0.044(2) Uani 0.744(6) 1 d . U P A 1
C19 C 0.7466(12) 0.0477(12) 0.4360(12) 0.052(3) Uani 0.744(6) 1 d D U P A 1
C20 C 0.7843(12) -0.0185(13) 0.3664(13) 0.058(3) Uani 0.744(6) 1 d . U P A 1
H20A H 0.836567 -0.019264 0.360662 0.069 Uiso 0.744(6) 1 calc R U P A 1
C21 C 0.7382(12) -0.0839(13) 0.3056(14) 0.057(3) Uani 0.744(6) 1 d . U P A 1
H21A H 0.761070 -0.132608 0.260325 0.069 Uiso 0.744(6) 1 calc R U P A 1
C22 C 0.6675(11) -0.0811(11) 0.3082(13) 0.054(3) Uani 0.744(6) 1 d . U P A 1
H22A H 0.640794 -0.124694 0.261742 0.065 Uiso 0.744(6) 1 calc R U P A 1
C23 C 0.6261(11) -0.0141(11) 0.3792(12) 0.051(2) Uani 0.744(6) 1 d . U P A 1
C24 C 0.5511(12) -0.0115(15) 0.3844(15) 0.064(3) Uani 0.744(6) 1 d . U P A 1
H24A H 0.530479 -0.061051 0.334135 0.095 Uiso 0.744(6) 1 calc R U P A 1
H24B H 0.535208 -0.030271 0.455206 0.095 Uiso 0.744(6) 1 calc R U P A 1
H24C H 0.533675 0.058495 0.367706 0.095 Uiso 0.744(6) 1 calc R U P A 1
C25 C 0.7906(9) 0.1150(15) 0.5025(14) 0.064(3) Uani 0.744(6) 1 d D U P A 1
H25A H 0.768675 0.110570 0.573316 0.076 Uiso 0.744(6) 1 calc R U P A 1
H25B H 0.781882 0.186694 0.477673 0.076 Uiso 0.744(6) 1 calc R U P A 1
C26 C 0.8706(10) 0.1044(18) 0.516(2) 0.092(5) Uani 0.744(6) 1 d D U P A 1
H26A H 0.889978 0.038658 0.535419 0.111 Uiso 0.744(6) 1 calc R U P A 1
C27 C 0.9189(14) 0.186(2) 0.502(2) 0.105(5) Uani 0.744(6) 1 d D U P A 1
H27A H 0.900672 0.252317 0.483078 0.126 Uiso 0.744(6) 1 calc R U P A 1
H27B H 0.970343 0.175573 0.512001 0.126 Uiso 0.744(6) 1 calc R U P A 1
Cu1' Cu 0.6335(4) 0.2259(8) 0.4805(6) 0.0512(19) Uani 0.256(6) 1 d D U P A 2
O1' O 0.5912(19) -0.0480(19) 0.628(2) 0.046(4) Uani 0.256(6) 1 d D U P A 2
O2' O 0.595(2) 0.499(2) 0.635(3) 0.049(4) Uani 0.256(6) 1 d D U P A 2
O3' O 0.632(2) 0.236(2) 0.3334(15) 0.056(4) Uani 0.256(6) 1 d D U P A 2
H3'A H 0.632430 0.175745 0.307416 0.084 Uiso 0.256(6) 1 calc R U P A 2
N1' N 0.628(2) 0.0709(15) 0.5033(18) 0.048(3) Uani 0.256(6) 1 d D U P A 2
N3' N 0.636(2) 0.3808(16) 0.512(2) 0.056(3) Uani 0.256(6) 1 d D U P A 2
C1' C 0.602(3) 0.044(2) 0.598(3) 0.042(3) Uani 0.256(6) 1 d D U P A 2
N2' N 0.5984(14) 0.2259(16) 0.6190(13) 0.039(3) Uani 0.256(6) 1 d DG U P A 2
C2' C 0.5816(16) 0.1317(14) 0.6665(17) 0.036(3) Uani 0.256(6) 1 d DG U P A 2
C3' C 0.5449(16) 0.1303(16) 0.7619(18) 0.035(4) Uani 0.256(6) 1 d G U P A 2
H3'B H 0.533379 0.065960 0.794316 0.042 Uiso 0.256(6) 1 calc R U P A 2
C4' C 0.5249(14) 0.223(2) 0.8098(15) 0.035(4) Uani 0.256(6) 1 d G U P A 2
H4'A H 0.499751 0.221932 0.875001 0.042 Uiso 0.256(6) 1 calc R U P A 2
C5' C 0.5417(16) 0.3170(16) 0.7623(19) 0.037(3) Uani 0.256(6) 1 d G U P A 2
H5'A H 0.528024 0.380369 0.795075 0.045 Uiso 0.256(6) 1 calc R U P A 2
C6' C 0.5784(16) 0.3185(14) 0.6669(18) 0.038(3) Uani 0.256(6) 1 d DG U P A 2
C7' C 0.602(3) 0.410(2) 0.602(3) 0.047(3) Uani 0.256(6) 1 d D U P A 2
C8' C 0.673(2) 0.483(3) 0.442(3) 0.069(3) Uani 0.256(6) 1 d G U P A 2
C9' C 0.749(2) 0.493(3) 0.437(3) 0.078(3) Uani 0.256(6) 1 d DG U P A 2
C10' C 0.781(2) 0.556(3) 0.361(3) 0.081(4) Uani 0.256(6) 1 d G U P A 2
H10B H 0.833289 0.563046 0.357830 0.097 Uiso 0.256(6) 1 calc R U P A 2
C11' C 0.737(3) 0.609(3) 0.290(3) 0.081(4) Uani 0.256(6) 1 d G U P A 2
H11B H 0.758578 0.651675 0.238202 0.097 Uiso 0.256(6) 1 calc R U P A 2
C12' C 0.660(3) 0.598(3) 0.295(3) 0.079(4) Uani 0.256(6) 1 d G U P A 2
H12B H 0.630109 0.634277 0.246138 0.095 Uiso 0.256(6) 1 calc R U P A 2
C13' C 0.629(2) 0.535(3) 0.370(3) 0.075(4) Uani 0.256(6) 1 d G U P A 2
C14' C 0.533(4) 0.517(5) 0.380(5) 0.079(5) Uani 0.256(6) 1 d . U P A 2
H14D H 0.522199 0.470036 0.438204 0.119 Uiso 0.256(6) 1 calc R U P A 2
H14E H 0.508848 0.583903 0.391981 0.119 Uiso 0.256(6) 1 calc R U P A 2
H14F H 0.514539 0.486599 0.314637 0.119 Uiso 0.256(6) 1 calc R U P A 2
C15' C 0.786(4) 0.446(4) 0.505(5) 0.085(5) Uani 0.256(6) 1 d D U P A 2
H15C H 0.755700 0.453723 0.568492 0.102 Uiso 0.256(6) 1 calc R U P A 2
H15D H 0.828930 0.492750 0.515758 0.102 Uiso 0.256(6) 1 calc R U P A 2
C16' C 0.820(3) 0.341(4) 0.519(6) 0.094(5) Uani 0.256(6) 1 d D U P A 2
H16B H 0.791986 0.285398 0.547896 0.113 Uiso 0.256(6) 1 calc R U P A 2
C17' C 0.893(3) 0.328(6) 0.489(6) 0.106(6) Uani 0.256(6) 1 d D U P A 2
H17C H 0.920136 0.384087 0.459846 0.127 Uiso 0.256(6) 1 calc R U P A 2
H17D H 0.916323 0.261797 0.496451 0.127 Uiso 0.256(6) 1 calc R U P A 2
C18' C 0.6624(18) 0.012(2) 0.435(2) 0.053(3) Uani 0.256(6) 1 d G U P A 2
C19' C 0.6170(14) -0.054(2) 0.378(3) 0.056(3) Uani 0.256(6) 1 d DG U P A 2
C20' C 0.6474(19) -0.122(2) 0.306(3) 0.057(4) Uani 0.256(6) 1 d G U P A 2
H20B H 0.616336 -0.167378 0.267216 0.069 Uiso 0.256(6) 1 calc R U P A 2
C21' C 0.723(2) -0.124(2) 0.290(3) 0.059(4) Uani 0.256(6) 1 d G U P A 2
H21B H 0.744088 -0.169991 0.240163 0.070 Uiso 0.256(6) 1 calc R U P A 2
C22' C 0.7687(14) -0.057(3) 0.346(3) 0.057(4) Uani 0.256(6) 1 d G U P A 2
H22B H 0.820597 -0.058169 0.335255 0.068 Uiso 0.256(6) 1 calc R U P A 2
C23' C 0.7383(17) 0.011(2) 0.419(3) 0.055(3) Uani 0.256(6) 1 d G U P A 2
C24' C 0.771(4) 0.066(4) 0.453(4) 0.055(4) Uani 0.256(6) 1 d . U P A 2
H24D H 0.740992 0.107417 0.501570 0.083 Uiso 0.256(6) 1 calc R U P A 2
H24E H 0.811237 0.032880 0.490663 0.083 Uiso 0.256(6) 1 calc R U P A 2
H24F H 0.790949 0.111839 0.398435 0.083 Uiso 0.256(6) 1 calc R U P A 2
C25' C 0.5350(18) -0.053(3) 0.402(4) 0.064(4) Uani 0.256(6) 1 d D U P A 2
H25C H 0.528017 -0.065097 0.478050 0.077 Uiso 0.256(6) 1 calc R U P A 2
H25D H 0.515328 0.017160 0.386263 0.077 Uiso 0.256(6) 1 calc R U P A 2
C26' C 0.491(2) -0.132(4) 0.342(3) 0.071(6) Uani 0.256(6) 1 d D U P A 2
H26B H 0.488087 -0.126923 0.268029 0.085 Uiso 0.256(6) 1 calc R U P A 2
C27' C 0.454(3) -0.212(3) 0.391(4) 0.073(8) Uani 0.256(6) 1 d D U P A 2
H27C H 0.456305 -0.218837 0.464538 0.088 Uiso 0.256(6) 1 calc R U P A 2
H27D H 0.426977 -0.260820 0.350327 0.088 Uiso 0.256(6) 1 calc R U P A 2
N4 N 0.7131(4) 0.7586(7) 0.6351(6) 0.0420(19) Uani 1 1 d . . . . .
C28 C 0.7641(7) 0.8477(9) 0.6373(11) 0.055(3) Uani 1 1 d . . . . .
H28A H 0.735669 0.912311 0.640934 0.083 Uiso 1 1 calc R U . . .
H28B H 0.796245 0.842463 0.698770 0.083 Uiso 1 1 calc R U . . .
H28C H 0.794341 0.847682 0.573749 0.083 Uiso 1 1 calc R U . . .
C29 C 0.7547(8) 0.6621(9) 0.6297(11) 0.057(3) Uani 1 1 d . . . . .
H29A H 0.787729 0.657211 0.690276 0.086 Uiso 1 1 calc R U . . .
H29B H 0.720466 0.603245 0.630050 0.086 Uiso 1 1 calc R U . . .
H29C H 0.783987 0.660865 0.565281 0.086 Uiso 1 1 calc R U . . .
C30 C 0.6690(6) 0.7621(12) 0.7340(7) 0.056(3) Uani 1 1 d . . . . .
H30A H 0.641201 0.827278 0.737009 0.084 Uiso 1 1 calc R U . . .
H30B H 0.634591 0.703453 0.735572 0.084 Uiso 1 1 calc R U . . .
H30C H 0.702329 0.757908 0.794262 0.084 Uiso 1 1 calc R U . . .
C31 C 0.6628(7) 0.7685(12) 0.5451(7) 0.060(3) Uani 1 1 d . . . . .
H31A H 0.635501 0.833918 0.550353 0.090 Uiso 1 1 calc R U . . .
H31B H 0.691557 0.767921 0.480108 0.090 Uiso 1 1 calc R U . . .
H31C H 0.628036 0.710301 0.544876 0.090 Uiso 1 1 calc R U . . .

loop_
_atom_site_aniso_label
_atom_site_aniso_U_11
_atom_site_aniso_U_22
_atom_site_aniso_U_33
_atom_site_aniso_U_23
_atom_site_aniso_U_13
_atom_site_aniso_U_12
Cu1 0.0776(15) 0.0213(12) 0.0376(10) -0.0031(10) 0.0224(11) 0.0033(12)
O1 0.058(5) 0.024(4) 0.039(4) 0.000(4) 0.009(4) 0.004(4)
O2 0.081(6) 0.016(4) 0.059(5) -0.011(4) 0.022(5) -0.002(4)
O3 0.093(6) 0.038(4) 0.050(4) -0.009(4) 0.033(4) -0.004(5)
N1 0.064(5) 0.030(4) 0.036(4) -0.012(3) 0.014(4) 0.009(4)
N3 0.091(6) 0.024(4) 0.052(5) -0.003(4) 0.032(5) 0.002(5)
C1 0.050(5) 0.028(4) 0.041(4) -0.004(4) 0.006(4) 0.005(4)
N2 0.038(4) 0.019(3) 0.045(4) -0.004(4) 0.013(3) -0.002(4)
C2 0.030(4) 0.018(4) 0.037(4) -0.004(4) 0.005(4) 0.004(4)
C3 0.038(5) 0.028(5) 0.044(5) 0.000(5) 0.007(4) 0.003(5)
C4 0.035(5) 0.029(5) 0.045(5) -0.003(5) 0.013(4) 0.004(5)
C5 0.033(5) 0.027(5) 0.047(5) -0.004(5) 0.016(4) -0.001(5)
C6 0.045(5) 0.019(4) 0.047(4) -0.002(4) 0.014(4) -0.005(4)
C7 0.070(6) 0.010(4) 0.051(5) -0.004(4) 0.021(5) 0.000(5)
C8 0.115(6) 0.033(5) 0.055(5) -0.009(4) 0.028(5) -0.001(5)
C9 0.119(6) 0.054(5) 0.058(5) -0.011(5) 0.033(5) -0.006(5)
C10 0.125(8) 0.056(6) 0.057(6) -0.011(5) 0.031(6) -0.010(6)
C11 0.137(9) 0.058(7) 0.062(7) -0.014(6) 0.014(7) -0.011(7)
C12 0.137(8) 0.051(6) 0.057(6) -0.012(5) 0.007(7) -0.004(7)
C13 0.132(7) 0.045(6) 0.057(6) -0.007(5) 0.009(7) 0.001(6)
C14 0.130(9) 0.055(9) 0.074(9) -0.012(8) 0.001(9) 0.002(9)
C15 0.110(7) 0.067(6) 0.067(6) -0.012(6) 0.037(6) -0.004(6)
C16 0.113(7) 0.086(7) 0.075(7) -0.014(7) 0.025(7) -0.007(7)
C17 0.115(10) 0.122(11) 0.099(10) -0.006(11) 0.007(9) 0.009(10)
C18 0.076(5) 0.022(4) 0.034(4) -0.002(4) 0.005(4) 0.007(4)
C19 0.076(6) 0.045(6) 0.037(5) 0.002(5) 0.010(5) 0.004(5)
C20 0.081(6) 0.048(6) 0.044(6) -0.002(5) 0.014(5) 0.002(5)
C21 0.087(6) 0.043(6) 0.042(5) 0.005(5) 0.010(5) -0.008(6)
C22 0.088(6) 0.035(5) 0.038(5) 0.004(5) 0.006(5) -0.002(5)
C23 0.082(5) 0.035(5) 0.036(4) 0.001(4) 0.000(5) 0.000(5)
C24 0.082(7) 0.057(7) 0.051(7) 0.007(6) 0.000(6) -0.009(6)
C25 0.071(6) 0.069(7) 0.051(6) 0.007(6) 0.010(6) -0.005(6)
C26 0.078(8) 0.108(10) 0.091(10) 0.016(9) 0.010(9) -0.001(8)
C27 0.087(9) 0.117(11) 0.111(11) 0.013(11) 0.013(10) -0.010(8)
Cu1' 0.062(4) 0.047(3) 0.045(3) -0.001(4) 0.021(3) 0.002(4)
O1' 0.056(8) 0.035(7) 0.048(8) -0.002(7) 0.010(8) 0.009(8)
O2' 0.071(7) 0.023(6) 0.053(7) -0.002(6) 0.022(7) -0.002(7)
O3' 0.076(8) 0.045(7) 0.048(6) -0.006(6) 0.022(7) -0.008(7)
N1' 0.069(6) 0.036(5) 0.040(5) 0.000(5) 0.008(5) 0.007(6)
N3' 0.090(7) 0.027(5) 0.051(6) -0.004(5) 0.025(6) 0.001(6)
C1' 0.054(6) 0.030(6) 0.043(6) -0.005(6) 0.011(6) 0.011(7)
N2' 0.044(5) 0.028(5) 0.045(5) -0.002(5) 0.008(5) 0.000(5)
C2' 0.041(6) 0.025(5) 0.042(5) -0.002(5) 0.008(5) 0.007(6)
C3' 0.035(7) 0.026(7) 0.045(6) -0.004(7) 0.010(6) 0.005(7)
C4' 0.032(7) 0.027(7) 0.046(6) -0.005(7) 0.014(6) 0.003(7)
C5' 0.037(6) 0.027(7) 0.048(6) -0.005(6) 0.012(6) 0.000(7)
C6' 0.038(6) 0.028(6) 0.047(5) -0.001(5) 0.010(5) -0.003(6)
C7' 0.065(6) 0.026(5) 0.051(5) -0.003(5) 0.018(5) -0.002(6)
C8' 0.108(7) 0.046(6) 0.054(6) -0.008(5) 0.032(6) -0.004(6)
C9' 0.112(7) 0.062(6) 0.061(6) -0.010(6) 0.032(6) -0.009(6)
C10' 0.115(8) 0.064(7) 0.063(7) -0.011(6) 0.033(7) -0.009(7)
C11' 0.125(8) 0.058(8) 0.059(8) -0.012(7) 0.028(8) -0.007(8)
C12' 0.128(8) 0.054(7) 0.056(6) -0.010(6) 0.019(7) -0.007(7)
C13' 0.123(7) 0.049(7) 0.054(6) -0.009(6) 0.021(7) -0.003(7)
C14' 0.124(9) 0.054(10) 0.059(10) -0.010(9) 0.011(9) 0.001(9)
C15' 0.109(9) 0.078(9) 0.067(9) -0.008(8) 0.028(8) -0.008(8)
C16' 0.114(10) 0.089(10) 0.080(10) -0.002(10) 0.025(10) -0.004(9)
C17' 0.107(10) 0.111(11) 0.098(11) 0.002(11) 0.015(10) 0.000(10)
C18' 0.077(6) 0.043(6) 0.038(6) 0.000(6) 0.007(5) 0.002(6)
C19' 0.084(6) 0.043(7) 0.042(6) 0.003(6) 0.002(6) -0.001(6)
C20' 0.087(7) 0.043(8) 0.043(7) 0.003(7) 0.002(7) -0.004(7)
C21' 0.087(8) 0.045(8) 0.044(7) 0.002(7) 0.008(7) -0.001(7)
C22' 0.083(7) 0.045(7) 0.042(7) 0.001(6) 0.011(6) -0.001(7)
C23' 0.078(6) 0.048(6) 0.040(6) 0.001(6) 0.012(6) 0.002(6)
C24' 0.077(7) 0.048(7) 0.041(7) 0.000(6) 0.015(7) 0.000(7)
C25' 0.085(8) 0.056(9) 0.052(8) 0.006(8) 0.000(8) -0.001(8)
C26' 0.079(10) 0.072(11) 0.060(11) 0.006(10) -0.001(10) -0.002(10)
C27' 0.066(16) 0.083(16) 0.071(16) 0.009(15) -0.001(15) -0.002(13)
N4 0.043(4) 0.050(5) 0.033(4) 0.000(4) 0.000(3) -0.001(4)
C28 0.056(7) 0.055(6) 0.056(7) 0.008(6) 0.002(6) -0.004(5)
C29 0.075(9) 0.049(6) 0.047(6) 0.003(5) -0.002(7) 0.006(6)
C30 0.047(6) 0.090(9) 0.030(4) 0.005(6) 0.001(4) 0.007(7)
C31 0.061(7) 0.090(9) 0.029(4) 0.002(6) -0.006(4) 0.009(7)

loop_
_atom_type_symbol
_atom_type_description
_atom_type_scat_dispersion_real
_atom_type_scat_dispersion_imag
_atom_type_scat_source
C C 0.0181 0.0091 'International Tables Vol C Tables 4.2.6.8 and 6.1.1.4'
H H 0.0000 0.0000 'International Tables Vol C Tables 4.2.6.8 and 6.1.1.4'
Cu Cu -1.9646 0.5888 'International Tables Vol C Tables 4.2.6.8 and 6.1.1.4'
N N 0.0311 0.0180 'International Tables Vol C Tables 4.2.6.8 and 6.1.1.4'
O O 0.0492 0.0322 'International Tables Vol C Tables 4.2.6.8 and 6.1.1.4'

loop_
_geom_angle_atom_site_label_1
_geom_angle_atom_site_label_2
_geom_angle_atom_site_label_3
_geom_angle
_geom_angle_site_symmetry_1
_geom_angle_site_symmetry_3
_geom_angle_publ_flag
O3 Cu1 N2 173.8(5) . . ?
O3 Cu1 N1 99.2(5) . . ?
N2 Cu1 N1 80.4(4) . . ?
O3 Cu1 N3 100.8(5) . . ?
N2 Cu1 N3 80.4(4) . . ?
N1 Cu1 N3 159.2(4) . . ?
Cu1 O3 H3A 109.5 . . ?
C1 N1 C18 118.5(10) . . ?
C1 N1 Cu1 117.4(8) . . ?
C18 N1 Cu1 124.1(8) . . ?
C7 N3 C8 122.5(10) . . ?
C7 N3 Cu1 114.5(8) . . ?
C8 N3 Cu1 122.3(8) . . ?
O1 C1 N1 130.9(11) . . ?
O1 C1 C2 117.6(10) . . ?
N1 C1 C2 111.3(9) . . ?
C2 N2 C6 120.0 . . ?
C2 N2 Cu1 119.9(4) . . ?
C6 N2 Cu1 119.7(4) . . ?
N2 C2 C3 120.0 . . ?
N2 C2 C1 110.2(7) . . ?
C3 C2 C1 129.8(7) . . ?
C4 C3 C2 120.0 . . ?
C4 C3 H3B 120.0 . . ?
C2 C3 H3B 120.0 . . ?
C5 C4 C3 120.0 . . ?
C5 C4 H4A 120.0 . . ?
C3 C4 H4A 120.0 . . ?
C6 C5 C4 120.0 . . ?
C6 C5 H5A 120.0 . . ?
C4 C5 H5A 120.0 . . ?
C5 C6 N2 120.0 . . ?
C5 C6 C7 129.4(7) . . ?
N2 C6 C7 110.5(7) . . ?
O2 C7 N3 126.3(12) . . ?
O2 C7 C6 119.3(11) . . ?
N3 C7 C6 114.1(10) . . ?
C9 C8 C13 120.0 . . ?
C9 C8 N3 114.5(11) . . ?
C13 C8 N3 125.5(11) . . ?
C10 C9 C8 120.0 . . ?
C10 C9 C15 123.9(12) . . ?
C8 C9 C15 115.9(12) . . ?
C9 C10 C11 120.0 . . ?
C9 C10 H10A 120.0 . . ?
C11 C10 H10A 120.0 . . ?
C10 C11 C12 120.0 . . ?
C10 C11 H11A 120.0 . . ?
C12 C11 H11A 120.0 . . ?
C13 C12 C11 120.0 . . ?
C13 C12 H12A 120.0 . . ?
C11 C12 H12A 120.0 . . ?
C12 C13 C8 120.0 . . ?
C12 C13 C14 113.1(14) . . ?
C8 C13 C14 126.9(14) . . ?
C13 C14 H14A 109.5 . . ?
C13 C14 H14B 109.5 . . ?
H14A C14 H14B 109.5 . . ?
C13 C14 H14C 109.5 . . ?
H14A C14 H14C 109.5 . . ?
H14B C14 H14C 109.5 . . ?
C9 C15 C16 112.9(18) . . ?
C9 C15 H15A 109.0 . . ?
C16 C15 H15A 109.0 . . ?
C9 C15 H15B 109.0 . . ?
C16 C15 H15B 109.0 . . ?
H15A C15 H15B 107.8 . . ?
C17 C16 C15 120(2) . . ?
C17 C16 H16A 120.1 . . ?
C15 C16 H16A 120.1 . . ?
C16 C17 H17A 120.0 . . ?
C16 C17 H17B 120.0 . . ?
H17A C17 H17B 120.0 . . ?
C19 C18 C23 123.0(15) . . ?
C19 C18 N1 119.8(15) . . ?
C23 C18 N1 117.0(16) . . ?
C18 C19 C20 122.4(17) . . ?
C18 C19 C25 119.9(16) . . ?
C20 C19 C25 117.7(18) . . ?
C19 C20 C21 114.8(18) . . ?
C19 C20 H20A 122.6 . . ?
C21 C20 H20A 122.6 . . ?
C22 C21 C20 123.9(18) . . ?
C22 C21 H21A 118.0 . . ?
C20 C21 H21A 118.0 . . ?
C21 C22 C23 123.0(17) . . ?
C21 C22 H22A 118.5 . . ?
C23 C22 H22A 118.5 . . ?
C24 C23 C18 123.4(16) . . ?
C24 C23 C22 123.9(17) . . ?
C18 C23 C22 112.8(17) . . ?
C23 C24 H24A 109.5 . . ?
C23 C24 H24B 109.5 . . ?
H24A C24 H24B 109.5 . . ?
C23 C24 H24C 109.5 . . ?
H24A C24 H24C 109.5 . . ?
H24B C24 H24C 109.5 . . ?
C19 C25 C26 123.9(19) . . ?
C19 C25 H25A 106.4 . . ?
C26 C25 H25A 106.4 . . ?
C19 C25 H25B 106.4 . . ?
C26 C25 H25B 106.4 . . ?
H25A C25 H25B 106.4 . . ?
C27 C26 C25 123(2) . . ?
C27 C26 H26A 118.6 . . ?
C25 C26 H26A 118.6 . . ?
C26 C27 H27A 120.0 . . ?
C26 C27 H27B 120.0 . . ?
H27A C27 H27B 120.0 . . ?
N2' Cu1' O3' 159.2(15) . . ?
N2' Cu1' N1' 81.2(8) . . ?
O3' Cu1' N1' 102.1(10) . . ?
N2' Cu1' N3' 79.8(8) . . ?
O3' Cu1' N3' 97.5(10) . . ?
N1' Cu1' N3' 160.3(10) . . ?
Cu1' O3' H3'A 109.5 . . ?
C18' N1' C1' 128(2) . . ?
C18' N1' Cu1' 116(2) . . ?
C1' N1' Cu1' 114.0(15) . . ?
C7' N3' C8' 114.2(19) . . ?
C7' N3' Cu1' 115.1(16) . . ?
C8' N3' Cu1' 130.7(17) . . ?
O1' C1' N1' 125(2) . . ?
O1' C1' C2' 120(2) . . ?
N1' C1' C2' 115(2) . . ?
C2' N2' C6' 120.0 . . ?
C2' N2' Cu1' 119.0(11) . . ?
C6' N2' Cu1' 120.2(11) . . ?
C3' C2' N2' 120.0 . . ?
C3' C2' C1' 128.9(17) . . ?
N2' C2' C1' 110.9(16) . . ?
C2' C3' C4' 120.0 . . ?
C2' C3' H3'B 120.0 . . ?
C4' C3' H3'B 120.0 . . ?
C3' C4' C5' 120.0 . . ?
C3' C4' H4'A 120.0 . . ?
C5' C4' H4'A 120.0 . . ?
C4' C5' C6' 120.0 . . ?
C4' C5' H5'A 120.0 . . ?
C6' C5' H5'A 120.0 . . ?
C5' C6' N2' 120.0 . . ?
C5' C6' C7' 129.4(16) . . ?
N2' C6' C7' 110.6(16) . . ?
O2' C7' N3' 126(2) . . ?
O2' C7' C6' 121(2) . . ?
N3' C7' C6' 113(2) . . ?
C9' C8' C13' 120.0 . . ?
C9' C8' N3' 119(3) . . ?
C13' C8' N3' 119(3) . . ?
C15' C9' C8' 117(4) . . ?
C15' C9' C10' 123(4) . . ?
C8' C9' C10' 120.0 . . ?
C11' C10' C9' 120.0 . . ?
C11' C10' H10B 120.0 . . ?
C9' C10' H10B 120.0 . . ?
C12' C11' C10' 120.0 . . ?
C12' C11' H11B 120.0 . . ?
C10' C11' H11B 120.0 . . ?
C13' C12' C11' 120.0 . . ?
C13' C12' H12B 120.0 . . ?
C11' C12' H12B 120.0 . . ?
C12' C13' C8' 120.0 . . ?
C12' C13' C14' 123(3) . . ?
C8' C13' C14' 117(3) . . ?
C13' C14' H14D 109.5 . . ?
C13' C14' H14E 109.5 . . ?
H14D C14' H14E 109.5 . . ?
C13' C14' H14F 109.5 . . ?
H14D C14' H14F 109.5 . . ?
H14E C14' H14F 109.5 . . ?
C9' C15' C16' 138(5) . . ?
C9' C15' H15C 102.7 . . ?
C16' C15' H15C 102.7 . . ?
C9' C15' H15D 102.7 . . ?
C16' C15' H15D 102.7 . . ?
H15C C15' H15D 105.0 . . ?
C17' C16' C15' 118(4) . . ?
C17' C16' H16B 121.1 . . ?
C15' C16' H16B 121.2 . . ?
C16' C17' H17C 120.0 . . ?
C16' C17' H17D 120.0 . . ?
H17C C17' H17D 120.0 . . ?
N1' C18' C19' 115(3) . . ?
N1' C18' C23' 125(3) . . ?
C19' C18' C23' 120.0 . . ?
C20' C19' C18' 120.0 . . ?
C20' C19' C25' 122(2) . . ?
C18' C19' C25' 118(2) . . ?
C21' C20' C19' 120.0 . . ?
C21' C20' H20B 120.0 . . ?
C19' C20' H20B 120.0 . . ?
C20' C21' C22' 120.0 . . ?
C20' C21' H21B 120.0 . . ?
C22' C21' H21B 120.0 . . ?
C23' C22' C21' 120.0 . . ?
C23' C22' H22B 120.0 . . ?
C21' C22' H22B 120.0 . . ?
C24' C23' C22' 120(5) . . ?
C24' C23' C18' 120(5) . . ?
C22' C23' C18' 120.0 . . ?
C23' C24' H24D 109.5 . . ?
C23' C24' H24E 109.5 . . ?
H24D C24' H24E 109.5 . . ?
C23' C24' H24F 109.5 . . ?
H24D C24' H24F 109.5 . . ?
H24E C24' H24F 109.5 . . ?
C26' C25' C19' 114(2) . . ?
C26' C25' H25C 108.7 . . ?
C19' C25' H25C 108.7 . . ?
C26' C25' H25D 108.7 . . ?
C19' C25' H25D 108.7 . . ?
H25C C25' H25D 107.6 . . ?
C27' C26' C25' 122(3) . . ?
C27' C26' H26B 118.9 . . ?
C25' C26' H26B 118.9 . . ?
C26' C27' H27C 120.0 . . ?
C26' C27' H27D 120.0 . . ?
H27C C27' H27D 120.0 . . ?
C29 N4 C31 110.9(10) . . ?
C29 N4 C28 110.0(9) . . ?
C31 N4 C28 109.6(10) . . ?
C29 N4 C30 110.0(9) . . ?
C31 N4 C30 109.1(8) . . ?
C28 N4 C30 107.1(9) . . ?
N4 C28 H28A 109.5 . . ?
N4 C28 H28B 109.5 . . ?
H28A C28 H28B 109.5 . . ?
N4 C28 H28C 109.5 . . ?
H28A C28 H28C 109.5 . . ?
H28B C28 H28C 109.5 . . ?
N4 C29 H29A 109.5 . . ?
N4 C29 H29B 109.5 . . ?
H29A C29 H29B 109.5 . . ?
N4 C29 H29C 109.5 . . ?
H29A C29 H29C 109.5 . . ?
H29B C29 H29C 109.5 . . ?
N4 C30 H30A 109.5 . . ?
N4 C30 H30B 109.5 . . ?
H30A C30 H30B 109.5 . . ?
N4 C30 H30C 109.5 . . ?
H30A C30 H30C 109.5 . . ?
H30B C30 H30C 109.5 . . ?
N4 C31 H31A 109.5 . . ?
N4 C31 H31B 109.5 . . ?
H31A C31 H31B 109.5 . . ?
N4 C31 H31C 109.5 . . ?
H31A C31 H31C 109.5 . . ?
H31B C31 H31C 109.5 . . ?

loop_
_geom_bond_atom_site_label_1
_geom_bond_atom_site_label_2
_geom_bond_distance
_geom_bond_site_symmetry_2
_geom_bond_publ_flag
Cu1 O3 1.863(10) . ?
Cu1 N2 1.869(6) . ?
Cu1 N1 1.958(11) . ?
Cu1 N3 2.038(10) . ?
O1 C1 1.239(14) . ?
O2 C7 1.270(13) . ?
O3 H3A 0.8400 . ?
N1 C1 1.359(14) . ?
N1 C18 1.455(17) . ?
N3 C7 1.331(15) . ?
N3 C8 1.398(14) . ?
C1 C2 1.495(12) . ?
N2 C2 1.3900 . ?
N2 C6 1.3900 . ?
C2 C3 1.3900 . ?
C3 C4 1.3900 . ?
C3 H3B 0.9500 . ?
C4 C5 1.3900 . ?
C4 H4A 0.9500 . ?
C5 C6 1.3900 . ?
C5 H5A 0.9500 . ?
C6 C7 1.487(13) . ?
C8 C9 1.3900 . ?
C8 C13 1.3900 . ?
C9 C10 1.3900 . ?
C9 C15 1.41(3) . ?
C10 C11 1.3900 . ?
C10 H10A 0.9500 . ?
C11 C12 1.3900 . ?
C11 H11A 0.9500 . ?
C12 C13 1.3900 . ?
C12 H12A 0.9500 . ?
C13 C14 1.41(3) . ?
C14 H14A 0.9800 . ?
C14 H14B 0.9800 . ?
C14 H14C 0.9800 . ?
C15 C16 1.49(2) . ?
C15 H15A 0.9900 . ?
C15 H15B 0.9900 . ?
C16 C17 1.38(2) . ?
C16 H16A 0.9500 . ?
C17 H17A 0.9500 . ?
C17 H17B 0.9500 . ?
C18 C19 1.34(3) . ?
C18 C23 1.43(2) . ?
C19 C20 1.41(3) . ?
C19 C25 1.45(2) . ?
C20 C21 1.42(3) . ?
C20 H20A 0.9500 . ?
C21 C22 1.28(3) . ?
C21 H21A 0.9500 . ?
C22 C23 1.46(2) . ?
C22 H22A 0.9500 . ?
C23 C24 1.36(3) . ?
C24 H24A 0.9800 . ?
C24 H24B 0.9800 . ?
C24 H24C 0.9800 . ?
C25 C26 1.466(19) . ?
C25 H25A 0.9900 . ?
C25 H25B 0.9900 . ?
C26 C27 1.38(2) . ?
C26 H26A 0.9500 . ?
C27 H27A 0.9500 . ?
C27 H27B 0.9500 . ?
Cu1' N2' 1.882(15) . ?
Cu1' O3' 1.885(19) . ?
Cu1' N1' 2.021(19) . ?
Cu1' N3' 2.038(19) . ?
O1' C1' 1.26(2) . ?
O2' C7' 1.23(2) . ?
O3' H3'A 0.8400 . ?
N1' C18' 1.31(3) . ?
N1' C1' 1.34(2) . ?
N3' C7' 1.36(2) . ?
N3' C8' 1.72(4) . ?
C1' C2' 1.48(2) . ?
N2' C2' 1.3900 . ?
N2' C6' 1.3900 . ?
C2' C3' 1.3900 . ?
C3' C4' 1.3900 . ?
C3' H3'B 0.9500 . ?
C4' C5' 1.3900 . ?
C4' H4'A 0.9500 . ?
C5' C6' 1.3900 . ?
C5' H5'A 0.9500 . ?
C6' C7' 1.50(2) . ?
C8' C9' 1.3900 . ?
C8' C13' 1.3900 . ?
C9' C15' 1.26(6) . ?
C9' C10' 1.3900 . ?
C10' C11' 1.3900 . ?
C10' H10B 0.9500 . ?
C11' C12' 1.3900 . ?
C11' H11B 0.9500 . ?
C12' C13' 1.3900 . ?
C12' H12B 0.9500 . ?
C13' C14' 1.75(9) . ?
C14' H14D 0.9800 . ?
C14' H14E 0.9800 . ?
C14' H14F 0.9800 . ?
C15' C16' 1.49(3) . ?
C15' H15C 0.9900 . ?
C15' H15D 0.9900 . ?
C16' C17' 1.40(3) . ?
C16' H16B 0.9500 . ?
C17' H17C 0.9500 . ?
C17' H17D 0.9500 . ?
C18' C19' 1.3900 . ?
C18' C23' 1.3900 . ?
C19' C20' 1.3900 . ?
C19' C25' 1.52(3) . ?
C20' C21' 1.3900 . ?
C20' H20B 0.9500 . ?
C21' C22' 1.3900 . ?
C21' H21B 0.9500 . ?
C22' C23' 1.3900 . ?
C22' H22B 0.9500 . ?
C23' C24' 1.02(7) . ?
C24' H24D 0.9800 . ?
C24' H24E 0.9800 . ?
C24' H24F 0.9800 . ?
C25' C26' 1.51(2) . ?
C25' H25C 0.9900 . ?
C25' H25D 0.9900 . ?
C26' C27' 1.37(2) . ?
C26' H26B 0.9500 . ?
C27' H27C 0.9500 . ?
C27' H27D 0.9500 . ?
N4 C29 1.455(15) . ?
N4 C31 1.474(12) . ?
N4 C28 1.474(15) . ?
N4 C30 1.497(12) . ?
C28 H28A 0.9800 . ?
C28 H28B 0.9800 . ?
C28 H28C 0.9800 . ?
C29 H29A 0.9800 . ?
C29 H29B 0.9800 . ?
C29 H29C 0.9800 . ?
C30 H30A 0.9800 . ?
C30 H30B 0.9800 . ?
C30 H30C 0.9800 . ?
C31 H31A 0.9800 . ?
C31 H31B 0.9800 . ?
C31 H31C 0.9800 . ?

loop_
_geom_torsion_atom_site_label_1
_geom_torsion_atom_site_label_2
_geom_torsion_atom_site_label_3
_geom_torsion_atom_site_label_4
_geom_torsion
_geom_torsion_site_symmetry_1
_geom_torsion_site_symmetry_2
_geom_torsion_site_symmetry_3
_geom_torsion_site_symmetry_4
_geom_torsion_publ_flag
C18 N1 C1 O1 -3(3) . . . . ?
Cu1 N1 C1 O1 177.6(14) . . . . ?
C18 N1 C1 C2 172.8(13) . . . . ?
Cu1 N1 C1 C2 -6.5(16) . . . . ?
N1 Cu1 N2 C2 -8.0(6) . . . . ?
N3 Cu1 N2 C2 179.9(7) . . . . ?
N1 Cu1 N2 C6 179.4(6) . . . . ?
N3 Cu1 N2 C6 7.3(6) . . . . ?
C6 N2 C2 C3 0.0 . . . . ?
Cu1 N2 C2 C3 -172.6(6) . . . . ?
C6 N2 C2 C1 179.1(10) . . . . ?
Cu1 N2 C2 C1 6.5(9) . . . . ?
O1 C1 C2 N2 176.8(11) . . . . ?
N1 C1 C2 N2 0.3(14) . . . . ?
O1 C1 C2 C3 -4.2(19) . . . . ?
N1 C1 C2 C3 179.3(9) . . . . ?
N2 C2 C3 C4 0.0 . . . . ?
C1 C2 C3 C4 -178.9(12) . . . . ?
C2 C3 C4 C5 0.0 . . . . ?
C3 C4 C5 C6 0.0 . . . . ?
C4 C5 C6 N2 0.0 . . . . ?
C4 C5 C6 C7 -176.3(13) . . . . ?
C2 N2 C6 C5 0.0 . . . . ?
Cu1 N2 C6 C5 172.6(6) . . . . ?
C2 N2 C6 C7 176.9(11) . . . . ?
Cu1 N2 C6 C7 -10.5(10) . . . . ?
C8 N3 C7 O2 -6(3) . . . . ?
Cu1 N3 C7 O2 -176.6(15) . . . . ?
C8 N3 C7 C6 167.9(14) . . . . ?
Cu1 N3 C7 C6 -2.8(19) . . . . ?
C5 C6 C7 O2 -1(2) . . . . ?
N2 C6 C7 O2 -177.7(13) . . . . ?
C5 C6 C7 N3 -175.4(11) . . . . ?
N2 C6 C7 N3 8.1(18) . . . . ?
C7 N3 C8 C9 117.8(16) . . . . ?
Cu1 N3 C8 C9 -72.2(14) . . . . ?
C7 N3 C8 C13 -63(2) . . . . ?
Cu1 N3 C8 C13 106.5(11) . . . . ?
C13 C8 C9 C10 0.0 . . . . ?
N3 C8 C9 C10 178.8(11) . . . . ?
C13 C8 C9 C15 -176.5(14) . . . . ?
N3 C8 C9 C15 2.3(14) . . . . ?
C8 C9 C10 C11 0.0 . . . . ?
C15 C9 C10 C11 176.2(15) . . . . ?
C9 C10 C11 C12 0.0 . . . . ?
C10 C11 C12 C13 0.0 . . . . ?
C11 C12 C13 C8 0.0 . . . . ?
C11 C12 C13 C14 -179.4(14) . . . . ?
C9 C8 C13 C12 0.0 . . . . ?
N3 C8 C13 C12 -178.6(12) . . . . ?
C9 C8 C13 C14 179.3(16) . . . . ?
N3 C8 C13 C14 0.7(17) . . . . ?
C10 C9 C15 C16 3(2) . . . . ?
C8 C9 C15 C16 179.8(14) . . . . ?
C9 C15 C16 C17 124(2) . . . . ?
C1 N1 C18 C19 -107.8(15) . . . . ?
Cu1 N1 C18 C19 71.4(15) . . . . ?
C1 N1 C18 C23 78.2(17) . . . . ?
Cu1 N1 C18 C23 -102.6(13) . . . . ?
C23 C18 C19 C20 -1.3(15) . . . . ?
N1 C18 C19 C20 -175.0(13) . . . . ?
C23 C18 C19 C25 179.4(14) . . . . ?
N1 C18 C19 C25 5.8(16) . . . . ?
C18 C19 C20 C21 -0.8(15) . . . . ?
C25 C19 C20 C21 178.5(14) . . . . ?
C19 C20 C21 C22 3(2) . . . . ?
C20 C21 C22 C23 -4(3) . . . . ?
C19 C18 C23 C24 -178.8(14) . . . . ?
N1 C18 C23 C24 -5(2) . . . . ?
C19 C18 C23 C22 1.1(17) . . . . ?
N1 C18 C23 C22 174.9(11) . . . . ?
C21 C22 C23 C24 -178.7(17) . . . . ?
C21 C22 C23 C18 1(2) . . . . ?
C18 C19 C25 C26 167.2(16) . . . . ?
C20 C19 C25 C26 -12(2) . . . . ?
C19 C25 C26 C27 128(3) . . . . ?
C18' N1' C1' O1' -17(9) . . . . ?
Cu1' N1' C1' O1' 178(4) . . . . ?
C18' N1' C1' C2' 166(4) . . . . ?
Cu1' N1' C1' C2' 0(6) . . . . ?
O3' Cu1' N2' C2' 97(3) . . . . ?
N1' Cu1' N2' C2' -3.8(19) . . . . ?
N3' Cu1' N2' C2' -179(2) . . . . ?
O3' Cu1' N2' C6' -73(3) . . . . ?
N1' Cu1' N2' C6' -173.6(19) . . . . ?
N3' Cu1' N2' C6' 11.5(19) . . . . ?
C6' N2' C2' C3' 0.0 . . . . ?
Cu1' N2' C2' C3' -169.8(18) . . . . ?
C6' N2' C2' C1' 175(3) . . . . ?
Cu1' N2' C2' C1' 5(3) . . . . ?
O1' C1' C2' C3' -7(7) . . . . ?
N1' C1' C2' C3' 171(3) . . . . ?
O1' C1' C2' N2' 179(4) . . . . ?
N1' C1' C2' N2' -3(5) . . . . ?
N2' C2' C3' C4' 0.0 . . . . ?
C1' C2' C3' C4' -174(4) . . . . ?
C2' C3' C4' C5' 0.0 . . . . ?
C3' C4' C5' C6' 0.0 . . . . ?
C4' C5' C6' N2' 0.0 . . . . ?
C4' C5' C6' C7' -180(4) . . . . ?
C2' N2' C6' C5' 0.0 . . . . ?
Cu1' N2' C6' C5' 169.7(18) . . . . ?
C2' N2' C6' C7' 180(3) . . . . ?
Cu1' N2' C6' C7' -10(3) . . . . ?
C8' N3' C7' O2' 1(8) . . . . ?
Cu1' N3' C7' O2' -178(5) . . . . ?
C8' N3' C7' C6' -174(3) . . . . ?
Cu1' N3' C7' C6' 8(5) . . . . ?
C5' C6' C7' O2' 6(7) . . . . ?
N2' C6' C7' O2' -174(4) . . . . ?
C5' C6' C7' N3' -179(3) . . . . ?
N2' C6' C7' N3' 1(5) . . . . ?
C7' N3' C8' C9' 109(4) . . . . ?
Cu1' N3' C8' C9' -72(4) . . . . ?
C7' N3' C8' C13' -87(4) . . . . ?
Cu1' N3' C8' C13' 91(4) . . . . ?
C13' C8' C9' C15' 178(3) . . . . ?
N3' C8' C9' C15' -18(3) . . . . ?
C13' C8' C9' C10' 0.0 . . . . ?
N3' C8' C9' C10' 163(3) . . . . ?
C15' C9' C10' C11' -178(3) . . . . ?
C8' C9' C10' C11' 0.0 . . . . ?
C9' C10' C11' C12' 0.0 . . . . ?
C10' C11' C12' C13' 0.0 . . . . ?
C11' C12' C13' C8' 0.0 . . . . ?
C11' C12' C13' C14' -179(2) . . . . ?
C9' C8' C13' C12' 0.0 . . . . ?
N3' C8' C13' C12' -163(3) . . . . ?
C9' C8' C13' C14' 179(2) . . . . ?
N3' C8' C13' C14' 16(3) . . . . ?
C8' C9' C15' C16' 87(8) . . . . ?
C10' C9' C15' C16' -94(8) . . . . ?
C9' C15' C16' C17' 93(10) . . . . ?
C1' N1' C18' C19' 77(5) . . . . ?
Cu1' N1' C18' C19' -118(2) . . . . ?
C1' N1' C18' C23' -101(5) . . . . ?
Cu1' N1' C18' C23' 64(3) . . . . ?
N1' C18' C19' C20' -178(3) . . . . ?
C23' C18' C19' C20' 0.0 . . . . ?
N1' C18' C19' C25' -1(3) . . . . ?
C23' C18' C19' C25' 177(3) . . . . ?
C18' C19' C20' C21' 0.0 . . . . ?
C25' C19' C20' C21' -177(3) . . . . ?
C19' C20' C21' C22' 0.0 . . . . ?
C20' C21' C22' C23' 0.0 . . . . ?
C21' C22' C23' C24' -172(4) . . . . ?
C21' C22' C23' C18' 0.0 . . . . ?
N1' C18' C23' C24' -11(4) . . . . ?
C19' C18' C23' C24' 172(4) . . . . ?
N1' C18' C23' C22' 178(3) . . . . ?
C19' C18' C23' C22' 0.0 . . . . ?
C20' C19' C25' C26' 1(4) . . . . ?
C18' C19' C25' C26' -176(3) . . . . ?
C19' C25' C26' C27' 116(5) . . . . ?

loop_
_cod_changelog_entry_id
_cod_changelog_entry_author
_cod_changelog_entry_date
_cod_changelog_entry_text
1 'Vaitkus, Antanas' 2024-10-01T18:40:00+03:00
;
 Reassigned the incorrect value of the '_chemical_name_systematic' data item
 to the '_refine_special_details' data item.
;
